data_4307410
loop_
_publ_author_name
'Gilles Gasser'
'Matthew J. Belousoff'
'Alan M. Bond'
'Zuzanna Kosowski'
'Leone Spiccia'

_publ_contact_author_address
;School of Chemistry
Monash University
Wellington Rd, Clayton
VIC, 3800
;
_publ_contact_author_email leone.spiccia@sci.monash.edu.au
_publ_contact_author_fax +6199054597
_publ_contact_author_name 'Prof Leone Spiccia'
_publ_contact_author_phone +6199054526
_publ_section_title
;
Recognition of Thymine and Related Nucleosides by a ZnII-Cyclen Complex
Bearing a Ferrocenyl Pendant
;
_journal_name_full 'Inorganic Chemistry'
_journal_page_first 1665
_journal_page_last 1674
_journal_paper_doi 10.1021/ic061902p
_journal_volume 46
_journal_year 2007
_chemical_formula_moiety 'C21 H34 Cl2 Fe1 N7 O4 Zn1'
_chemical_formula_sum 'C42 H68 Cl4 Fe2 N14 O8 Zn2'
_chemical_formula_weight 1281.34
_chemical_name_common C3
_chemical_name_systematic
;
 C3
;
_space_group_IT_number 62
_symmetry_cell_setting orthorhombic
_symmetry_space_group_name_Hall '-P 2ac 2n'
_symmetry_space_group_name_H-M 'P n m a'
_atom_sites_solution_hydrogens geom
_atom_sites_solution_primary direct
_atom_sites_solution_secondary difmap
_audit_creation_method SHELXL-97
_cell_angle_alpha 90.00
_cell_angle_beta 90.00
_cell_angle_gamma 90.00
_cell_formula_units_Z 2
_cell_length_a 11.3576(7)
_cell_length_b 9.2364(5)
_cell_length_c 24.7717(14)
_cell_measurement_reflns_used 413
_cell_measurement_temperature 123(2)
_cell_measurement_theta_max 27.5
_cell_measurement_theta_min 4
_cell_volume 2598.6(3)
_computing_cell_refinement 'Apex 2 (Bruker 2005)'
_computing_data_collection 'Apex 2 (Bruker 2005)'
_computing_data_reduction 'Apex 2 (Bruker 2005)'
_computing_structure_refinement 'SHELXL-97 (Sheldrick, 1997)'
_computing_structure_solution 'SHELXS-97 (Sheldrick, 1990)'
_diffrn_ambient_temperature 123(2)
_diffrn_measured_fraction_theta_full 0.989
_diffrn_measured_fraction_theta_max 0.887
_diffrn_measurement_device_type 'Bruker Apex 2'
_diffrn_measurement_method 'Thin slice phi/omega'
_diffrn_radiation_monochromator graphite
_diffrn_radiation_source 'fine-focus sealed tube'
_diffrn_radiation_type MoK\a
_diffrn_radiation_wavelength 0.71073
_diffrn_reflns_av_R_equivalents 0.0293
_diffrn_reflns_av_sigmaI/netI 0.0354
_diffrn_reflns_limit_h_max 18
_diffrn_reflns_limit_h_min -16
_diffrn_reflns_limit_k_max 15
_diffrn_reflns_limit_k_min -13
_diffrn_reflns_limit_l_max 37
_diffrn_reflns_limit_l_min -37
_diffrn_reflns_number 22481
_diffrn_reflns_theta_full 30.00
_diffrn_reflns_theta_max 35.85
_diffrn_reflns_theta_min 1.97
_exptl_absorpt_coefficient_mu 1.730
_exptl_absorpt_correction_T_max 0.8740
_exptl_absorpt_correction_T_min 0.4784
_exptl_absorpt_correction_type empirical
_exptl_absorpt_process_details SADABS
_exptl_crystal_colour Yellow
_exptl_crystal_density_diffrn 1.638
_exptl_crystal_density_method 'not measured'
_exptl_crystal_description 'Rectangular Prism'
_exptl_crystal_F_000 1324
_exptl_crystal_size_max 0.50
_exptl_crystal_size_mid 0.20
_exptl_crystal_size_min 0.08
_refine_diff_density_max 1.726
_refine_diff_density_min -1.166
_refine_diff_density_rms 0.146
_refine_ls_extinction_method none
_refine_ls_goodness_of_fit_ref 1.216
_refine_ls_hydrogen_treatment constr
_refine_ls_matrix_type full
_refine_ls_number_parameters 219
_refine_ls_number_reflns 5666
_refine_ls_number_restraints 6
_refine_ls_restrained_S_all 1.225
_refine_ls_R_factor_all 0.0963
_refine_ls_R_factor_gt 0.0801
_refine_ls_shift/su_max 0.000
_refine_ls_shift/su_mean 0.000
_refine_ls_structure_factor_coef Fsqd
_refine_ls_weighting_details 'calc w=1/[\s^2^(Fo^2^)+(0.0622P)^2^+11.6900P] where P=(Fo^2^+2Fc^2^)/3'
_refine_ls_weighting_scheme calc
_refine_ls_wR_factor_gt 0.1917
_refine_ls_wR_factor_ref 0.1996
_reflns_number_gt 4719
_reflns_number_total 5666
_reflns_threshold_expression >2sigma(I)
_cod_data_source_file ic061902psi20061004_063451_2.cif
_cod_data_source_block C3
_cod_database_code 4307410

loop_
_symmetry_equiv_pos_as_xyz
'x, y, z'
'-x+1/2, -y, z+1/2'
'x+1/2, -y+1/2, -z+1/2'
'-x, y+1/2, -z'
'-x, -y, -z'
'x-1/2, y, -z-1/2'
'-x-1/2, y-1/2, z-1/2'
'x, -y-1/2, z'

loop_
_atom_site_label
_atom_site_type_symbol
_atom_site_fract_x
_atom_site_fract_y
_atom_site_fract_z
_atom_site_U_iso_or_equiv
_atom_site_adp_type
_atom_site_occupancy
_atom_site_symmetry_multiplicity
_atom_site_calc_flag
_atom_site_refinement_flags
_atom_site_disorder_assembly
_atom_site_disorder_group
Zn1 Zn 0.86936(4) 0.2500 0.47428(2) 0.01548(13) Uani 1 2 d S . .
Cl1 Cl 1.01720(10) 0.2500 0.53406(5) 0.0242(2) Uani 1 2 d S . .
Fe1 Fe 0.59551(7) 0.2500 0.68798(3) 0.02694(19) Uani 1 2 d S . .
C5 C 0.7156(4) 0.2500 0.57476(19) 0.0184(8) Uani 1 2 d S . .
H5A H 0.7620 0.3365 0.5850 0.022 Uiso 0.50 1 calc PR A 1
H5B H 0.7620 0.1635 0.5850 0.022 Uiso 0.50 1 calc PR A 1
C6 C 0.6034(4) 0.2500 0.60646(19) 0.0181(8) Uani 1 2 d S . .
C7 C 0.5409(3) 0.1252(4) 0.62541(14) 0.0241(7) Uani 1 1 d . . .
H7 H 0.5616 0.0273 0.6186 0.029 Uiso 1 1 calc R . .
C8 C 0.4427(3) 0.1730(5) 0.65620(15) 0.0300(9) Uani 1 1 d . . .
H8 H 0.3868 0.1126 0.6737 0.036 Uiso 1 1 calc R . .
C9 C 0.7620(8) 0.2500 0.7150(4) 0.077(3) Uani 1 2 d SU . .
H9 H 0.8300 0.2500 0.6927 0.093 Uiso 1 2 calc SR . .
C10 C 0.6983(6) 0.1256(10) 0.7358(3) 0.072(2) Uani 1 1 d . . .
H10 H 0.7176 0.0266 0.7302 0.087 Uiso 1 1 calc R . .
C11 C 0.6043(6) 0.1786(8) 0.7653(2) 0.065(2) Uani 1 1 d . . .
H11 H 0.5475 0.1201 0.7831 0.078 Uiso 1 1 calc R . .
N1A N 0.9322(5) 0.2500 0.3935(2) 0.0417(15) Uani 0.543(6) 2 d SP . 1
H1A H 1.0129 0.2500 0.3997 0.050 Uiso 0.543(6) 2 calc SPR . 1
C1A C 0.9120(7) 0.0761(9) 0.3764(3) 0.0294(15) Uani 0.543(6) 1 d P . 1
H1A1 H 0.9078 0.0676 0.3366 0.035 Uiso 0.543(6) 1 calc PR . 1
H1A2 H 0.9798 0.0179 0.3891 0.035 Uiso 0.543(6) 1 calc PR . 1
N2A N 0.8154(3) 0.0375(4) 0.45303(19) 0.0382(10) Uani 0.543(6) 1 d P . 1
H2A H 0.8702 -0.0290 0.4658 0.046 Uiso 0.543(6) 1 calc PR . 1
C2A C 0.8002(7) 0.0184(8) 0.4010(3) 0.0189(14) Uani 0.457(6) 1 d P . 1
H2A1 H 0.7308 0.0729 0.3879 0.023 Uiso 0.457(6) 1 calc PR . 1
H2A2 H 0.7896 -0.0855 0.3924 0.023 Uiso 0.457(6) 1 calc PR . 1
N3A N 0.7000(4) 0.2500 0.51525(19) 0.0369(14) Uani 0.543(6) 2 d SP . 1
C3A C 0.6894(7) 0.0170(9) 0.4862(3) 0.0193(14) Uani 0.457(6) 1 d P . 1
H3A1 H 0.6392 -0.0544 0.4673 0.023 Uiso 0.457(6) 1 calc PR . 1
H3A2 H 0.7054 -0.0200 0.5230 0.023 Uiso 0.457(6) 1 calc PR . 1
C4A C 0.6252(6) 0.1616(10) 0.4899(3) 0.0204(14) Uani 0.457(6) 1 d P . 1
H4A1 H 0.6064 0.1989 0.4534 0.024 Uiso 0.457(6) 1 calc PR . 1
H4A2 H 0.5511 0.1515 0.5106 0.024 Uiso 0.457(6) 1 calc PR . 1
N1B N 0.9322(5) 0.2500 0.3935(2) 0.0417(15) Uani 0.46 2 d SP . 2
H1B H 1.0134 0.2500 0.3887 0.050 Uiso 0.457(6) 2 calc SPR . 2
C1B C 0.8694(7) 0.1638(8) 0.3612(3) 0.0211(14) Uani 0.457(6) 1 d P . 2
H1B1 H 0.9063 0.1556 0.3252 0.025 Uiso 0.457(6) 1 calc PR . 2
H1B2 H 0.7879 0.2000 0.3571 0.025 Uiso 0.457(6) 1 calc PR . 2
N2B N 0.8154(3) 0.0375(4) 0.45303(19) 0.0382(10) Uani 0.46 1 d P . 2
H2B H 0.8467 -0.0312 0.4764 0.046 Uiso 0.457(6) 1 calc PR . 2
C2B C 0.8716(9) 0.0206(9) 0.3907(3) 0.0300(16) Uani 0.543(6) 1 d P . 2
H2B1 H 0.9537 -0.0147 0.3931 0.036 Uiso 0.543(6) 1 calc PR . 2
H2B2 H 0.8253 -0.0516 0.3701 0.036 Uiso 0.543(6) 1 calc PR . 2
N3B N 0.7000(4) 0.2500 0.51525(19) 0.0369(14) Uani 0.46 2 d SP . 2
C3B C 0.6970(7) 0.0259(9) 0.4497(3) 0.0303(16) Uani 0.543(6) 1 d P . 2
H3B1 H 0.6725 -0.0758 0.4439 0.036 Uiso 0.543(6) 1 calc PR . 2
H3B2 H 0.6652 0.0867 0.4202 0.036 Uiso 0.543(6) 1 calc PR . 2
C4B C 0.6583(7) 0.0800(10) 0.5037(3) 0.0285(16) Uani 0.543(6) 1 d P . 2
H4B1 H 0.6915 0.0166 0.5321 0.034 Uiso 0.543(6) 1 calc PR . 2
H4B2 H 0.5714 0.0740 0.5060 0.034 Uiso 0.543(6) 1 calc PR . 2
Cl1P Cl 0.26122(12) 0.2500 0.37889(7) 0.0354(3) Uani 1 2 d S . .
O1P O 0.3573(5) 0.2500 0.4170(3) 0.0551(15) Uani 1 2 d S . .
O2P O 0.3096(6) 0.2500 0.3250(3) 0.0625(17) Uani 1 2 d S . .
O3P O 0.1906(3) 0.1237(4) 0.38756(17) 0.0449(9) Uani 1 1 d . . .
C2CA C 0.5775(5) 0.2500 0.3456(2) 0.0327(14) Uani 0.50 2 d SP B 1
H2C1 H 0.5963 0.3535 0.3469 0.049 Uiso 0.50 1 calc PR B 1
H2C2 H 0.6334 0.1964 0.3682 0.049 Uiso 0.50 1 calc PR B 1
H2C3 H 0.4974 0.2346 0.3592 0.049 Uiso 0.50 1 calc PR B 1
C2CB C 0.5775(5) 0.2500 0.3456(2) 0.0327(14) Uani 0.50 2 d SP B 2
C1CN C 0.5854(10) 0.1991(12) 0.2907(5) 0.045(2) Uani 0.50 1 d P . .
N1CN N 0.5647(13) 0.1736(14) 0.2569(5) 0.077(4) Uani 0.50 1 d P . .

loop_
_atom_site_aniso_label
_atom_site_aniso_U_11
_atom_site_aniso_U_22
_atom_site_aniso_U_33
_atom_site_aniso_U_23
_atom_site_aniso_U_13
_atom_site_aniso_U_12
Zn1 0.0116(2) 0.0152(2) 0.0197(2) 0.000 -0.00097(18) 0.000
Cl1 0.0168(5) 0.0236(5) 0.0321(6) 0.000 -0.0080(4) 0.000
Fe1 0.0280(4) 0.0381(4) 0.0147(3) 0.000 -0.0075(3) 0.000
C5 0.0141(18) 0.0208(19) 0.020(2) 0.000 -0.0035(15) 0.000
C6 0.0148(17) 0.024(2) 0.0158(18) 0.000 -0.0025(14) 0.000
C7 0.0285(16) 0.0244(16) 0.0195(14) 0.0014(13) 0.0027(12) -0.0039(14)
C8 0.0219(15) 0.049(2) 0.0193(15) 0.0019(16) 0.0018(12) -0.0081(16)
C9 0.033(4) 0.153(8) 0.046(4) 0.000 -0.023(3) 0.000
C10 0.066(4) 0.096(6) 0.054(4) 0.006(4) -0.034(3) 0.035(4)
C11 0.075(4) 0.096(5) 0.025(2) 0.017(3) -0.015(2) 0.017(4)
N1A 0.019(2) 0.080(5) 0.026(2) 0.000 0.0023(18) 0.000
C1A 0.031(4) 0.024(3) 0.033(4) -0.006(3) 0.004(3) -0.002(3)
N2A 0.0374(19) 0.0142(13) 0.063(3) -0.0025(15) -0.0271(18) 0.0007(13)
C2A 0.016(3) 0.019(3) 0.022(3) -0.003(3) 0.001(3) -0.003(2)
N3A 0.0108(17) 0.082(5) 0.018(2) 0.000 -0.0020(14) 0.000
C3A 0.017(3) 0.018(3) 0.023(4) -0.001(3) 0.001(3) -0.007(3)
C4A 0.010(3) 0.032(4) 0.019(3) 0.002(3) -0.002(2) 0.002(3)
N1B 0.019(2) 0.080(5) 0.026(2) 0.000 0.0023(18) 0.000
C1B 0.023(3) 0.020(3) 0.020(3) -0.004(3) 0.002(3) 0.001(3)
N2B 0.0374(19) 0.0142(13) 0.063(3) -0.0025(15) -0.0271(18) 0.0007(13)
C2B 0.040(5) 0.024(3) 0.026(3) -0.005(3) 0.004(3) 0.000(3)
N3B 0.0108(17) 0.082(5) 0.018(2) 0.000 -0.0020(14) 0.000
C3B 0.030(3) 0.032(4) 0.029(4) -0.008(3) 0.001(3) -0.011(3)
C4B 0.023(3) 0.034(4) 0.028(3) -0.005(3) 0.003(3) -0.014(3)
Cl1P 0.0203(6) 0.0270(6) 0.0589(10) 0.000 0.0067(6) 0.000
O1P 0.031(2) 0.055(3) 0.080(4) 0.000 -0.016(3) 0.000
O2P 0.056(4) 0.067(4) 0.064(4) 0.000 0.028(3) 0.000
O3P 0.0321(15) 0.0263(15) 0.076(3) 0.0033(17) 0.0043(16) -0.0073(13)
C2CA 0.014(2) 0.066(4) 0.018(2) 0.000 -0.0047(16) 0.000
C2CB 0.014(2) 0.066(4) 0.018(2) 0.000 -0.0047(16) 0.000
C1CN 0.050(6) 0.041(5) 0.044(5) -0.014(4) -0.009(4) 0.000(4)
N1CN 0.097(10) 0.071(8) 0.062(7) -0.019(7) 0.008(7) 0.012(7)

loop_
_atom_type_symbol
_atom_type_description
_atom_type_scat_dispersion_real
_atom_type_scat_dispersion_imag
_atom_type_scat_source
C C 0.0033 0.0016 'International Tables Vol C Tables 4.2.6.8 and 6.1.1.4'
H H 0.0000 0.0000 'International Tables Vol C Tables 4.2.6.8 and 6.1.1.4'
N N 0.0061 0.0033 'International Tables Vol C Tables 4.2.6.8 and 6.1.1.4'
O O 0.0106 0.0060 'International Tables Vol C Tables 4.2.6.8 and 6.1.1.4'
Cl Cl 0.1484 0.1585 'International Tables Vol C Tables 4.2.6.8 and 6.1.1.4'
Fe Fe 0.3463 0.8444 'International Tables Vol C Tables 4.2.6.8 and 6.1.1.4'
Zn Zn 0.2839 1.4301 'International Tables Vol C Tables 4.2.6.8 and 6.1.1.4'

loop_
_geom_angle_atom_site_label_1
_geom_angle_atom_site_label_2
_geom_angle_atom_site_label_3
_geom_angle
_geom_angle_site_symmetry_1
_geom_angle_site_symmetry_3
_geom_angle_publ_flag
N2A Zn1 N2B 135.24(19) . 8_565 ?
N2A Zn1 N2A 135.24(19) . 8_565 ?
N2B Zn1 N2A 0.0(3) 8_565 8_565 ?
N2A Zn1 N1A 82.15(14) . . ?
N2B Zn1 N1A 82.15(14) 8_565 . ?
N2A Zn1 N1A 82.15(14) 8_565 . ?
N2A Zn1 N3A 81.97(13) . . ?
N2B Zn1 N3A 81.97(13) 8_565 . ?
N2A Zn1 N3A 81.97(13) 8_565 . ?
N1A Zn1 N3A 137.44(19) . . ?
N2A Zn1 Cl1 112.38(10) . . ?
N2B Zn1 Cl1 112.38(10) 8_565 . ?
N2A Zn1 Cl1 112.38(10) 8_565 . ?
N1A Zn1 Cl1 111.79(15) . . ?
N3A Zn1 Cl1 110.77(13) . . ?
C9 Fe1 C6 106.9(3) . . ?
C9 Fe1 C10 42.3(3) . . ?
C6 Fe1 C10 124.1(2) . . ?
C9 Fe1 C10 42.3(3) . 8_565 ?
C6 Fe1 C10 124.1(2) . 8_565 ?
C10 Fe1 C10 69.3(5) . 8_565 ?
C9 Fe1 C7 122.9(2) . . ?
C6 Fe1 C7 41.42(12) . . ?
C10 Fe1 C7 107.6(3) . . ?
C10 Fe1 C7 161.3(3) 8_565 . ?
C9 Fe1 C7 122.9(3) . 8_565 ?
C6 Fe1 C7 41.42(12) . 8_565 ?
C10 Fe1 C7 161.3(3) . 8_565 ?
C10 Fe1 C7 107.6(3) 8_565 8_565 ?
C7 Fe1 C7 69.2(2) . 8_565 ?
C9 Fe1 C8 158.96(15) . . ?
C6 Fe1 C8 69.57(16) . . ?
C10 Fe1 C8 121.4(3) . . ?
C10 Fe1 C8 156.7(3) 8_565 . ?
C7 Fe1 C8 40.95(16) . . ?
C7 Fe1 C8 69.03(17) 8_565 . ?
C9 Fe1 C8 158.96(16) . 8_565 ?
C6 Fe1 C8 69.57(16) . 8_565 ?
C10 Fe1 C8 156.7(3) . 8_565 ?
C10 Fe1 C8 121.4(3) 8_565 8_565 ?
C7 Fe1 C8 69.03(17) . 8_565 ?
C7 Fe1 C8 40.95(16) 8_565 8_565 ?
C8 Fe1 C8 41.0(3) . 8_565 ?
C9 Fe1 C11 68.8(3) . . ?
C6 Fe1 C11 160.3(2) . . ?
C10 Fe1 C11 40.0(3) . . ?
C10 Fe1 C11 66.6(3) 8_565 . ?
C7 Fe1 C11 123.5(3) . . ?
C7 Fe1 C11 157.1(2) 8_565 . ?
C8 Fe1 C11 107.1(2) . . ?
C8 Fe1 C11 121.4(2) 8_565 . ?
C9 Fe1 C11 68.8(3) . 8_565 ?
C6 Fe1 C11 160.3(2) . 8_565 ?
C10 Fe1 C11 66.6(3) . 8_565 ?
C10 Fe1 C11 40.0(3) 8_565 8_565 ?
C7 Fe1 C11 157.1(2) . 8_565 ?
C7 Fe1 C11 123.5(2) 8_565 8_565 ?
C8 Fe1 C11 121.4(2) . 8_565 ?
C8 Fe1 C11 107.1(2) 8_565 8_565 ?
C11 Fe1 C11 38.0(4) . 8_565 ?
N3A C5 C6 114.8(4) . . ?
C7 C6 C7 107.1(4) . 8_565 ?
C7 C6 C5 126.4(2) . . ?
C7 C6 C5 126.4(2) 8_565 . ?
C7 C6 Fe1 69.6(2) . . ?
C7 C6 Fe1 69.6(2) 8_565 . ?
C5 C6 Fe1 124.1(3) . . ?
C8 C7 C6 108.4(4) . . ?
C8 C7 Fe1 69.7(2) . . ?
C6 C7 Fe1 69.0(2) . . ?
C7 C8 C8 108.1(2) . 8_565 ?
C7 C8 Fe1 69.3(2) . . ?
C8 C8 Fe1 69.52(14) 8_565 . ?
C10 C9 C10 104.6(9) . 8_565 ?
C10 C9 Fe1 69.5(4) . . ?
C10 C9 Fe1 69.5(4) 8_565 . ?
C11 C10 C9 107.0(8) . . ?
C11 C10 Fe1 70.3(3) . . ?
C9 C10 Fe1 68.3(4) . . ?
C11 C11 C10 110.7(5) 8_565 . ?
C11 C11 Fe1 71.0(2) 8_565 . ?
C10 C11 Fe1 69.7(3) . . ?
C1A N1A C1A 146.6(7) . 8_565 ?
C1A N1A Zn1 101.1(4) . . ?
C1A N1A Zn1 101.1(4) 8_565 . ?
C2A C1A N1A 110.6(6) . . ?
C2A N2A C3A 111.0(5) . . ?
C2A N2A Zn1 113.9(4) . . ?
C3A N2A Zn1 103.4(4) . . ?
N2A C2A C1A 103.9(6) . . ?
C4A N3A C4A 75.4(8) . 8_565 ?
C4A N3A C5 122.9(4) . . ?
C4A N3A C5 122.9(4) 8_565 . ?
C4A N3A Zn1 110.0(4) . . ?
C4A N3A Zn1 110.0(4) 8_565 . ?
C5 N3A Zn1 111.0(3) . . ?
C4A C3A N2A 110.0(5) . . ?
N3A C4A C3A 105.0(5) . . ?
O1P Cl1P O3P 109.0(2) . . ?
O1P Cl1P O3P 109.0(2) . 8_565 ?
O3P Cl1P O3P 109.1(3) . 8_565 ?
O1P Cl1P O2P 108.5(4) . . ?
O3P Cl1P O2P 110.6(2) . . ?
O3P Cl1P O2P 110.6(2) 8_565 . ?
N1CN C1CN C2CA 161.0(16) . 8_565 ?
N1CN C1CN C2CA 161.0(16) . . ?
C2CA C1CN C2CA 0.0(4) 8_565 . ?
C1CN N1CN C1CN 38.3(11) . 8_565 ?

loop_
_geom_bond_atom_site_label_1
_geom_bond_atom_site_label_2
_geom_bond_distance
_geom_bond_site_symmetry_2
_geom_bond_publ_flag
Zn1 N2A 2.123(3) . ?
Zn1 N2B 2.123(3) 8_565 ?
Zn1 N2A 2.123(3) 8_565 ?
Zn1 N1A 2.124(5) . ?
Zn1 N3A 2.175(5) . ?
Zn1 Cl1 2.2388(13) . ?
Fe1 C9 2.005(8) . ?
Fe1 C6 2.021(5) . ?
Fe1 C10 2.022(6) . ?
Fe1 C10 2.022(6) 8_565 ?
Fe1 C7 2.029(4) . ?
Fe1 C7 2.029(4) 8_565 ?
Fe1 C8 2.034(4) . ?
Fe1 C8 2.034(4) 8_565 ?
Fe1 C11 2.029(5) . ?
Fe1 C11 2.029(5) 8_565 ?
C5 N3A 1.485(7) . ?
C5 C6 1.497(7) . ?
C6 C7 1.432(5) . ?
C6 C7 1.432(5) 8_565 ?
C7 C8 1.421(5) . ?
C8 C8 1.423(10) 8_565 ?
C9 C10 1.452(10) . ?
C9 C10 1.452(10) 8_565 ?
C10 C11 1.384(10) . ?
C11 C11 1.319(16) 8_565 ?
N1A C1A 1.677(8) . ?
N1A C1A 1.677(8) 8_565 ?
C1A C2A 1.507(11) . ?
N2A C2A 1.311(8) . ?
N2A C3A 1.661(9) . ?
N3A C4A 1.335(8) . ?
N3A C4A 1.335(8) 8_565 ?
C3A C4A 1.524(12) . ?
C1B C2B 1.510(11) . ?
C3B C4B 1.494(11) . ?
Cl1P O1P 1.443(6) . ?
Cl1P O3P 1.432(3) . ?
Cl1P O3P 1.432(3) 8_565 ?
Cl1P O2P 1.443(6) . ?
C2CA C1CN 1.444(12) . ?
C1CN N1CN 0.901(15) . ?
C1CN C2CA 1.444(12) 8_565 ?
N1CN C1CN 1.462(16) 8_565 ?

loop_
_geom_hbond_atom_site_label_D
_geom_hbond_atom_site_label_H
_geom_hbond_atom_site_label_A
_geom_hbond_distance_DH
_geom_hbond_distance_HA
_geom_hbond_distance_DA
_geom_hbond_angle_DHA
_geom_hbond_site_symmetry_A
N1A H1A O3P 0.93 2.35 3.162(6) 145.7 8_665
N1A H1A O3P 0.93 2.35 3.162(6) 145.7 1_655
N1B H1B O3P 0.93 2.33 3.162(6) 149.3 8_665
N1B H1B O3P 0.93 2.33 3.162(6) 149.3 1_655
N2A H2A Cl1 0.93 2.41 3.282(4) 156.3 5_756
N2B H2B Cl1 0.93 2.56 3.282(4) 134.9 5_756
